data_4134620
loop_
_publ_author_name
'Tang, Yongxing'
'Huang, Wei'
'Imler, Gregory H.'
'Parrish, Damon A.'
'Shreeve, Jean'ne M.'

_publ_section_title
;
 Enforced Planar FOX-7-like Molecules: A Strategy for Thermally Stable and
 Insensitive \p-Conjugated Energetic Materials.
;
_journal_name_full 'Journal of the American Chemical Society'
_journal_paper_doi 10.1021/jacs.0c01640
_journal_year 2020
_chemical_formula_moiety 'C2 H N6 O4, C2 H7 N2 O'
_chemical_formula_sum 'C4 H8 N8 O5'
_chemical_formula_weight 248.18
_space_group_crystal_system monoclinic
_space_group_IT_number 14
_space_group_name_Hall '-P 2ybc'
_space_group_name_H-M_alt 'P 1 21/c 1'
_atom_sites_solution_hydrogens geom
_audit_creation_method SHELXL-2014/7
_cell_angle_alpha 90
_cell_angle_beta 96.835(12)
_cell_angle_gamma 90
_cell_formula_units_Z 4
_cell_length_a 4.9044(19)
_cell_length_b 26.767(10)
_cell_length_c 7.710(3)
_cell_measurement_reflns_used 1102
_cell_measurement_temperature 293(2)
_cell_measurement_theta_max 22.07
_cell_measurement_theta_min 2.77
_cell_volume 1004.9(7)
_computing_cell_refinement 'Bruker APEX3 v2015.5-2 (Bruker, 2015)'
_computing_data_collection 'Bruker APEX3 v2015.5-2 (Bruker, 2015)'
_computing_data_reduction
;
Bruker SAINT v8.34A (Bruker, 2013), Bruker XPREP v2014/2 (Bruker, 2014)
;
_computing_molecular_graphics 'Bruker SHELXTL v2014/7 (Bruker, 2014)'
_computing_publication_material 'Bruker SHELXTL v2014/7 (Bruker, 2014)'
_computing_structure_refinement 'SHELXL-2014/7 (Sheldrick, 2014)'
_computing_structure_solution 'Bruker SHELXTL v2014/7 (Bruker, 2014)'
_diffrn_ambient_temperature 293(2)
_diffrn_measured_fraction_theta_full 0.986
_diffrn_measured_fraction_theta_max 0.968
_diffrn_measurement_device_type 'Bruker SMART APEX II CCD'
_diffrn_measurement_method '\w scans'
_diffrn_radiation_monochromator graphite
_diffrn_radiation_source 'fine focus sealed tube'
_diffrn_radiation_type MoK\a
_diffrn_radiation_wavelength 0.71073
_diffrn_reflns_av_R_equivalents 0.1204
_diffrn_reflns_av_unetI/netI 0.1167
_diffrn_reflns_Laue_measured_fraction_full 0.986
_diffrn_reflns_Laue_measured_fraction_max 0.968
_diffrn_reflns_limit_h_max 5
_diffrn_reflns_limit_h_min -5
_diffrn_reflns_limit_k_max 32
_diffrn_reflns_limit_k_min -32
_diffrn_reflns_limit_l_max 9
_diffrn_reflns_limit_l_min -9
_diffrn_reflns_number 6901
_diffrn_reflns_point_group_measured_fraction_full 0.986
_diffrn_reflns_point_group_measured_fraction_max 0.968
_diffrn_reflns_theta_full 25.242
_diffrn_reflns_theta_max 25.614
_diffrn_reflns_theta_min 1.522
_exptl_absorpt_coefficient_mu 0.147
_exptl_absorpt_correction_T_max 0.7452
_exptl_absorpt_correction_T_min 0.5251
_exptl_absorpt_correction_type multi-scan
_exptl_absorpt_process_details 'SADABS v2014/5 (Bruker, 2008)'
_exptl_crystal_colour 'clear colorless'
_exptl_crystal_density_diffrn 1.640
_exptl_crystal_description plate
_exptl_crystal_F_000 512
_exptl_crystal_size_max 0.261
_exptl_crystal_size_mid 0.183
_exptl_crystal_size_min 0.020
_refine_diff_density_max 0.421
_refine_diff_density_min -0.357
_refine_diff_density_rms 0.089
_refine_ls_extinction_method none
_refine_ls_goodness_of_fit_ref 1.105
_refine_ls_hydrogen_treatment constr
_refine_ls_matrix_type full
_refine_ls_number_parameters 155
_refine_ls_number_reflns 1830
_refine_ls_number_restraints 0
_refine_ls_restrained_S_all 1.105
_refine_ls_R_factor_all 0.1947
_refine_ls_R_factor_gt 0.1169
_refine_ls_shift/su_max 0.000
_refine_ls_shift/su_mean 0.000
_refine_ls_structure_factor_coef Fsqd
_refine_ls_weighting_details 'w=1/[\s^2^(Fo^2^)+(0.0380P)^2^+8.0051P] where P=(Fo^2^+2Fc^2^)/3'
_refine_ls_weighting_scheme calc
_refine_ls_wR_factor_gt 0.2437
_refine_ls_wR_factor_ref 0.2689
_reflns_Friedel_coverage 0.000
_reflns_number_gt 993
_reflns_number_total 1830
_reflns_threshold_expression 'I > 2\s(I)'
_cod_data_source_file ja0c01640_si_007.cif
_cod_data_source_block shrv774
_cod_original_cell_volume 1005.0(7)
_cod_original_sg_symbol_H-M 'P 21/c'
_cod_database_code 4134620
_shelx_shelxl_version_number 2014/7
_shelx_space_group_comment
;
The symmetry employed for this shelxl refinement is uniquely defined
by the following loop, which should always be used as a source of
symmetry information in preference to the above space-group names.
They are only intended as comments.
;
_shelx_estimated_absorpt_t_min 0.963
_shelx_estimated_absorpt_t_max 0.997

loop_
_space_group_symop_operation_xyz
'x, y, z'
'-x, y+1/2, -z+1/2'
'-x, -y, -z'
'x, -y-1/2, z-1/2'

loop_
_atom_site_label
_atom_site_type_symbol
_atom_site_fract_x
_atom_site_fract_y
_atom_site_fract_z
_atom_site_U_iso_or_equiv
_atom_site_adp_type
_atom_site_occupancy
_atom_site_site_symmetry_order
_atom_site_calc_flag
_atom_site_refinement_flags_posn
_atom_site_refinement_flags_adp
_atom_site_refinement_flags_occupancy
_atom_site_disorder_assembly
_atom_site_disorder_group
O1 O 1.0825(11) 0.6515(2) 0.7717(8) 0.0495(18) Uani 1 1 d . . . . .
O2 O 0.8942(14) 0.7142(2) 0.6261(10) 0.066(2) Uani 1 1 d . . . . .
N3 N 0.8965(13) 0.6695(2) 0.6648(9) 0.0387(19) Uani 1 1 d . . . . .
C4 C 0.6969(16) 0.6362(3) 0.5934(11) 0.035(2) Uani 1 1 d . . . . .
N5 N 0.4770(14) 0.6532(2) 0.4748(9) 0.0400(19) Uani 1 1 d . . . . .
O6 O 0.4414(13) 0.6974(2) 0.4328(9) 0.058(2) Uani 1 1 d . . . . .
O7 O 0.3184(13) 0.6204(2) 0.4088(9) 0.065(2) Uani 1 1 d . . . . .
C8 C 0.7124(15) 0.5841(3) 0.6390(10) 0.031(2) Uani 1 1 d . . . . .
N9 N 0.5026(14) 0.5552(2) 0.6689(10) 0.043(2) Uani 1 1 d . . . . .
H9 H 0.3344 0.5649 0.6616 0.051 Uiso 1 1 calc R U . . .
N10 N 0.5893(15) 0.5091(3) 0.7120(11) 0.053(2) Uani 1 1 d . . . . .
N11 N 0.8526(16) 0.5099(2) 0.7071(12) 0.060(3) Uani 1 1 d . . . . .
N12 N 0.9373(14) 0.5558(3) 0.6611(10) 0.044(2) Uani 1 1 d . . . . .
N13 N 0.5475(14) 0.8012(2) 0.4874(10) 0.048(2) Uani 1 1 d . . . . .
H13A H 0.5822 0.7699 0.5007 0.057 Uiso 1 1 calc R U . . .
H13B H 0.4063 0.8109 0.4187 0.057 Uiso 1 1 calc R U . . .
N14 N 0.9244(14) 0.8211(2) 0.6766(10) 0.050(2) Uani 1 1 d . . . . .
H14A H 1.0289 0.8435 0.7298 0.061 Uiso 1 1 calc R U . . .
H14B H 0.9622 0.7900 0.6927 0.061 Uiso 1 1 calc R U . . .
C15 C 0.7101(17) 0.8344(3) 0.5721(11) 0.040(2) Uani 1 1 d . . . . .
O16 O 0.6403(12) 0.8805(2) 0.5413(8) 0.0513(19) Uani 1 1 d . . . . .
C17 C 0.814(2) 0.9202(3) 0.6204(14) 0.055(3) Uani 1 1 d . . . . .
H17A H 0.8189 0.9187 0.7451 0.083 Uiso 1 1 calc R U . . .
H17B H 0.7421 0.9520 0.5791 0.083 Uiso 1 1 calc R U . . .
H17C H 0.9969 0.9162 0.5894 0.083 Uiso 1 1 calc R U . . .

loop_
_atom_site_aniso_label
_atom_site_aniso_U_11
_atom_site_aniso_U_22
_atom_site_aniso_U_33
_atom_site_aniso_U_23
_atom_site_aniso_U_13
_atom_site_aniso_U_12
O1 0.034(3) 0.049(4) 0.060(4) 0.000(3) -0.019(3) -0.004(3)
O2 0.059(4) 0.026(3) 0.103(6) 0.003(3) -0.035(4) -0.006(3)
N3 0.029(4) 0.040(4) 0.045(5) -0.002(3) -0.005(4) -0.002(3)
C4 0.031(4) 0.034(4) 0.037(5) -0.002(4) -0.008(4) -0.001(3)
N5 0.033(4) 0.033(4) 0.050(5) -0.001(3) -0.011(4) 0.002(3)
O6 0.050(4) 0.035(3) 0.080(5) 0.005(3) -0.028(4) 0.006(3)
O7 0.058(4) 0.033(3) 0.089(5) 0.002(3) -0.047(4) -0.007(3)
C8 0.027(4) 0.034(4) 0.029(5) -0.003(4) -0.008(4) -0.001(4)
N9 0.035(4) 0.031(4) 0.057(5) 0.007(3) -0.013(4) 0.001(3)
N10 0.041(5) 0.038(4) 0.076(6) 0.011(4) -0.007(4) 0.001(4)
N11 0.047(5) 0.029(4) 0.098(7) 0.013(4) -0.014(5) 0.006(4)
N12 0.029(4) 0.040(4) 0.061(5) 0.010(4) 0.001(4) 0.002(3)
N13 0.042(4) 0.034(4) 0.061(5) -0.001(4) -0.021(4) 0.001(3)
N14 0.047(5) 0.033(4) 0.064(5) -0.001(4) -0.022(4) 0.002(3)
C15 0.038(5) 0.037(5) 0.044(5) -0.001(4) -0.003(4) 0.002(4)
O16 0.050(4) 0.034(3) 0.065(4) -0.002(3) -0.018(3) 0.003(3)
C17 0.060(6) 0.039(5) 0.062(7) -0.004(5) -0.013(6) -0.007(5)

loop_
_atom_type_symbol
_atom_type_description
_atom_type_scat_dispersion_real
_atom_type_scat_dispersion_imag
_atom_type_scat_source
C C 0.0033 0.0016 'International Tables Vol C Tables 4.2.6.8 and 6.1.1.4'
H H 0.0000 0.0000 'International Tables Vol C Tables 4.2.6.8 and 6.1.1.4'
N N 0.0061 0.0033 'International Tables Vol C Tables 4.2.6.8 and 6.1.1.4'
O O 0.0106 0.0060 'International Tables Vol C Tables 4.2.6.8 and 6.1.1.4'

loop_
_geom_angle_atom_site_label_1
_geom_angle_atom_site_label_2
_geom_angle_atom_site_label_3
_geom_angle
_geom_angle_site_symmetry_1
_geom_angle_site_symmetry_3
_geom_angle_publ_flag
O2 N3 O1 121.1(6) . . ?
O2 N3 C4 122.8(6) . . ?
O1 N3 C4 116.1(6) . . ?
N3 C4 N5 120.1(7) . . ?
N3 C4 C8 120.7(6) . . ?
N5 C4 C8 119.1(6) . . ?
O6 N5 O7 120.5(6) . . ?
O6 N5 C4 123.7(6) . . ?
O7 N5 C4 115.7(6) . . ?
N9 C8 N12 107.2(7) . . ?
N9 C8 C4 125.9(7) . . ?
N12 C8 C4 126.9(8) . . ?
C8 N9 N10 110.5(7) . . ?
C8 N9 H9 124.8 . . ?
N10 N9 H9 124.8 . . ?
N11 N10 N9 105.4(7) . . ?
N10 N11 N12 111.1(6) . . ?
C8 N12 N11 105.8(7) . . ?
C15 N13 H13A 120.0 . . ?
C15 N13 H13B 120.0 . . ?
H13A N13 H13B 120.0 . . ?
C15 N14 H14A 120.0 . . ?
C15 N14 H14B 120.0 . . ?
H14A N14 H14B 120.0 . . ?
N14 C15 O16 123.5(7) . . ?
N14 C15 N13 121.6(7) . . ?
O16 C15 N13 114.9(7) . . ?
C15 O16 C17 119.4(6) . . ?
O16 C17 H17A 109.5 . . ?
O16 C17 H17B 109.5 . . ?
H17A C17 H17B 109.5 . . ?
O16 C17 H17C 109.5 . . ?
H17A C17 H17C 109.5 . . ?
H17B C17 H17C 109.5 . . ?

loop_
_geom_bond_atom_site_label_1
_geom_bond_atom_site_label_2
_geom_bond_distance
_geom_bond_site_symmetry_2
_geom_bond_publ_flag
O1 N3 1.250(8) . ?
O2 N3 1.234(8) . ?
N3 C4 1.388(9) . ?
C4 N5 1.404(9) . ?
C4 C8 1.440(10) . ?
N5 O6 1.233(8) . ?
N5 O7 1.240(8) . ?
C8 N9 1.329(10) . ?
C8 N12 1.331(10) . ?
N9 N10 1.336(9) . ?
N9 H9 0.8600 . ?
N10 N11 1.296(11) . ?
N11 N12 1.358(9) . ?
N13 C15 1.314(10) . ?
N13 H13A 0.8600 . ?
N13 H13B 0.8600 . ?
N14 C15 1.295(10) . ?
N14 H14A 0.8600 . ?
N14 H14B 0.8600 . ?
C15 O16 1.296(9) . ?
O16 C17 1.451(9) . ?
C17 H17A 0.9600 . ?
C17 H17B 0.9600 . ?
C17 H17C 0.9600 . ?

loop_
_geom_hbond_atom_site_label_D
_geom_hbond_atom_site_label_H
_geom_hbond_atom_site_label_A
_geom_hbond_distance_DH
_geom_hbond_distance_HA
_geom_hbond_distance_DA
_geom_hbond_angle_DHA
_geom_hbond_site_symmetry_A
N9 H9 N12 0.86 1.96 2.766(10) 155.0 1_455
N14 H14A O6 0.86 2.64 3.063(8) 111.4 4_676
N14 H14A O7 0.86 2.09 2.926(8) 162.6 4_676
N14 H14B O2 0.86 2.11 2.889(9) 150.7 .
N13 H13B O1 0.86 2.10 2.943(8) 168.6 4_475
N13 H13A O6 0.86 2.10 2.850(9) 144.6 .
N13 H13A O2 0.86 2.27 3.004(9) 143.7 .

loop_
_geom_torsion_atom_site_label_1
_geom_torsion_atom_site_label_2
_geom_torsion_atom_site_label_3
_geom_torsion_atom_site_label_4
_geom_torsion
_geom_torsion_site_symmetry_1
_geom_torsion_site_symmetry_2
_geom_torsion_site_symmetry_3
_geom_torsion_site_symmetry_4
_geom_torsion_publ_flag
O2 N3 C4 N5 -1.5(14) . . . . ?
O1 N3 C4 N5 178.7(8) . . . . ?
O2 N3 C4 C8 178.3(9) . . . . ?
O1 N3 C4 C8 -1.5(12) . . . . ?
N3 C4 N5 O6 -2.9(14) . . . . ?
C8 C4 N5 O6 177.3(8) . . . . ?
N3 C4 N5 O7 175.4(8) . . . . ?
C8 C4 N5 O7 -4.4(13) . . . . ?
N3 C4 C8 N9 139.4(9) . . . . ?
N5 C4 C8 N9 -40.8(13) . . . . ?
N3 C4 C8 N12 -39.7(13) . . . . ?
N5 C4 C8 N12 140.1(9) . . . . ?
N12 C8 N9 N10 0.7(10) . . . . ?
C4 C8 N9 N10 -178.6(8) . . . . ?
C8 N9 N10 N11 -0.3(10) . . . . ?
N9 N10 N11 N12 -0.2(11) . . . . ?
N9 C8 N12 N11 -0.8(10) . . . . ?
C4 C8 N12 N11 178.5(8) . . . . ?
N10 N11 N12 C8 0.6(11) . . . . ?
N14 C15 O16 C17 2.8(15) . . . . ?
N13 C15 O16 C17 -176.6(9) . . . . ?
